data_2223935
loop_
_publ_author_name
'van Tonder, Johannes H.'
'Bezuidenhoudt, Barend C. B.'
'Janse van Rensburg, J. Marthinus'

_publ_section_title
;
 Tricarbonyl(\h^6^-4',7-dimethoxyisoflavone)chromium(0)
;
_journal_coeditor_code NG2656
_journal_issue 11
_journal_name_full 'Acta Crystallographica Section E'
_journal_page_first m1343
_journal_paper_doi 10.1107/S1600536809040537
_journal_volume 65
_journal_year 2009
_chemical_formula_iupac '[Cr (C17 H14 O4) (C O)3]'
_chemical_formula_moiety 'C20 H14 Cr O7'
_chemical_formula_sum 'C20 H14 Cr O7'
_chemical_formula_weight 418.31
_chemical_name_systematic
;
Tricarbonyl(\h^6^-4',7-dimethoxyisoflavone)chromium(0)
;
_space_group_IT_number 14
_symmetry_cell_setting monoclinic
_symmetry_space_group_name_Hall '-P 2ybc'
_symmetry_space_group_name_H-M 'P 1 21/c 1'
_audit_creation_method 'WinGX routine CIF_UPDATE'
_cell_angle_alpha 90
_cell_angle_beta 103.733(2)
_cell_angle_gamma 90
_cell_formula_units_Z 4
_cell_length_a 12.3454(7)
_cell_length_b 17.9984(8)
_cell_length_c 7.9988(4)
_cell_measurement_reflns_used 3261
_cell_measurement_temperature 173(2)
_cell_measurement_theta_max 28.32
_cell_measurement_theta_min 2.83
_cell_volume 1726.50(15)
_computing_cell_refinement 'SAINT-Plus (Bruker, 2004)'
_computing_data_collection 'APEX2 (Bruker, 2005)'
_computing_data_reduction 'SAINT-Plus (Bruker, 2004)'
_computing_molecular_graphics 'DIAMOND (Brandenburg & Putz, 2005)'
_computing_publication_material 'WinGX (Farrugia, 1999)'
_computing_structure_refinement 'SHELXL97 (Sheldrick, 2008)'
_computing_structure_solution 'SIR97 (Altomare <i>et al.</i>,  1999)'
_diffrn_ambient_temperature 173(2)
_diffrn_measured_fraction_theta_full 0.994
_diffrn_measured_fraction_theta_max 0.994
_diffrn_measurement_device_type 'Bruker APEXII CCD'
_diffrn_measurement_method '\f and \w'
_diffrn_radiation_monochromator graphite
_diffrn_radiation_type MoK\a
_diffrn_radiation_wavelength 0.71073
_diffrn_reflns_av_R_equivalents 0.027
_diffrn_reflns_limit_h_max 9
_diffrn_reflns_limit_h_min -16
_diffrn_reflns_limit_k_max 21
_diffrn_reflns_limit_k_min -23
_diffrn_reflns_limit_l_max 9
_diffrn_reflns_limit_l_min -10
_diffrn_reflns_number 9320
_diffrn_reflns_theta_full 28
_diffrn_reflns_theta_max 28
_diffrn_reflns_theta_min 1.7
_diffrn_standards_number 0
_exptl_absorpt_coefficient_mu 0.706
_exptl_absorpt_correction_T_max 0.9328
_exptl_absorpt_correction_T_min 0.7512
_exptl_absorpt_correction_type multi-scan
_exptl_absorpt_process_details '(SADABS; Bruker, 2004)'
_exptl_crystal_colour yellow
_exptl_crystal_density_diffrn 1.609
_exptl_crystal_density_method 'not measured'
_exptl_crystal_description block
_exptl_crystal_F_000 856
_exptl_crystal_size_max 0.43
_exptl_crystal_size_mid 0.23
_exptl_crystal_size_min 0.1
_refine_diff_density_max 0.862
_refine_diff_density_min -0.41
_refine_ls_extinction_method none
_refine_ls_goodness_of_fit_ref 1.08
_refine_ls_hydrogen_treatment constr
_refine_ls_matrix_type full
_refine_ls_number_parameters 255
_refine_ls_number_reflns 4145
_refine_ls_number_restraints 0
_refine_ls_restrained_S_all 1.08
_refine_ls_R_factor_gt 0.0444
_refine_ls_shift/su_max 0
_refine_ls_structure_factor_coef Fsqd
_refine_ls_weighting_details 'calc w=1/[\s^2^(Fo^2^)+(0.0453P)^2^+2.2801P] where P=(Fo^2^+2Fc^2^)/3'
_refine_ls_weighting_scheme calc
_refine_ls_wR_factor_ref 0.1174
_reflns_number_gt 3393
_reflns_number_total 4145
_reflns_threshold_expression I>2\s(I)
_cod_data_source_file ng2656.cif
_cod_data_source_block I
_cod_original_sg_symbol_H-M 'P 21/c'
_cod_database_code 2223935
_cod_database_fobs_code 2223935

loop_
_symmetry_equiv_pos_as_xyz
'x, y, z'
'-x, y+1/2, -z+1/2'
'-x, -y, -z'
'x, -y-1/2, z-1/2'

loop_
_atom_site_type_symbol
_atom_site_label
_atom_site_fract_x
_atom_site_fract_y
_atom_site_fract_z
_atom_site_U_iso_or_equiv
_atom_site_adp_type
_atom_site_calc_flag
_atom_site_refinement_flags
_atom_site_occupancy
_atom_site_disorder_assembly
_atom_site_disorder_group
Cr Cr 0.67866(3) 0.08506(2) 0.83271(5) 0.01520(12) Uani d . 1 . .
C C71 -0.0137(3) 0.34474(18) 0.1743(5) 0.0415(8) Uani d . 1 . .
H H71A -0.0177 0.3606 0.29 0.062 Uiso calc R 1 . .
H H71B -0.0845 0.3559 0.0926 0.062 Uiso calc R 1 . .
H H71C 0.0469 0.3713 0.1402 0.062 Uiso calc R 1 . .
C C1' 0.5514(2) 0.16695(13) 0.8698(3) 0.0170(5) Uani d . 1 . .
C C2 0.4317(2) 0.26583(14) 0.7185(3) 0.0210(5) Uani d . 1 . .
H H2 0.4859 0.2986 0.7838 0.025 Uiso calc R 1 . .
C C2' 0.6553(2) 0.20306(14) 0.8800(3) 0.0198(5) Uani d . 1 . .
H H2' 0.6591 0.2432 0.8046 0.024 Uiso calc R 1 . .
C C3' 0.7524(2) 0.18039(14) 0.9997(3) 0.0212(5) Uani d . 1 . .
H H3' 0.8208 0.2058 1.0066 0.025 Uiso calc R 1 . .
C C3 0.4495(2) 0.19286(14) 0.7448(3) 0.0185(5) Uani d . 1 . .
C C4 0.3661(2) 0.13983(14) 0.6510(3) 0.0192(5) Uani d . 1 . .
C C4' 0.7479(2) 0.11970(14) 1.1093(3) 0.0201(5) Uani d . 1 . .
C C5 0.1963(2) 0.13098(15) 0.4082(4) 0.0248(6) Uani d . 1 . .
H H5 0.2022 0.0784 0.4126 0.03 Uiso calc R 1 . .
C C5' 0.6471(2) 0.08121(14) 1.0971(3) 0.0182(5) Uani d . 1 . .
H H5' 0.6442 0.0395 1.1688 0.022 Uiso calc R 1 . .
C C6 0.1094(2) 0.16347(16) 0.2927(4) 0.0272(6) Uani d . 1 . .
H H6 0.0567 0.1336 0.2156 0.033 Uiso calc R 1 . .
C C6' 0.5506(2) 0.10521(14) 0.9775(3) 0.0185(5) Uani d . 1 . .
H H6' 0.4828 0.0789 0.9692 0.022 Uiso calc R 1 . .
C C7 0.0986(2) 0.24107(16) 0.2887(4) 0.0246(6) Uani d . 1 . .
C C8 0.1774(2) 0.28543(15) 0.3938(4) 0.0241(6) Uani d . 1 . .
H H8 0.1713 0.338 0.3893 0.029 Uiso calc R 1 . .
C C9 0.2667(2) 0.25058(14) 0.5070(3) 0.0196(5) Uani d . 1 . .
C C10 0.2769(2) 0.17415(14) 0.5204(3) 0.0196(5) Uani d . 1 . .
C C11 0.6772(2) 0.11149(14) 0.6116(4) 0.0224(5) Uani d . 1 . .
C C12 0.8108(2) 0.03640(15) 0.8470(4) 0.0252(6) Uani d . 1 . .
C C13 0.6030(2) -0.00087(14) 0.7453(3) 0.0213(5) Uani d . 1 . .
C C41' 0.8552(3) 0.03005(17) 1.2974(4) 0.0326(7) Uani d . 1 . .
H H41A 0.8072 0.0277 1.3788 0.049 Uiso calc R 1 . .
H H41B 0.9328 0.0212 1.3587 0.049 Uiso calc R 1 . .
H H41C 0.8319 -0.0079 1.2082 0.049 Uiso calc R 1 . .
O O1 0.6770(2) 0.12958(12) 0.4726(3) 0.0362(5) Uani d . 1 . .
O O2 0.89489(18) 0.00706(14) 0.8540(3) 0.0461(6) Uani d . 1 . .
O O3 0.55781(18) -0.05454(11) 0.6900(3) 0.0318(5) Uani d . 1 . .
O O4' 0.84603(16) 0.10203(11) 1.2190(2) 0.0260(4) Uani d . 1 . .
O O4 0.36907(17) 0.07292(10) 0.6784(3) 0.0271(4) Uani d . 1 . .
O O5 0.34364(15) 0.29706(10) 0.6077(2) 0.0227(4) Uani d . 1 . .
O O7 0.00685(17) 0.26705(12) 0.1746(3) 0.0347(5) Uani d . 1 . .

loop_
_atom_site_aniso_label
_atom_site_aniso_U_11
_atom_site_aniso_U_22
_atom_site_aniso_U_33
_atom_site_aniso_U_12
_atom_site_aniso_U_13
_atom_site_aniso_U_23
Cr 0.0162(2) 0.01354(19) 0.0156(2) -0.00044(15) 0.00332(14) 0.00014(15)
C71 0.0309(16) 0.0381(18) 0.050(2) 0.0135(14) -0.0004(15) 0.0107(15)
C1' 0.0199(12) 0.0159(11) 0.0154(11) 0.0018(9) 0.0048(9) -0.0032(9)
C2 0.0205(12) 0.0201(12) 0.0211(12) 0.0020(10) 0.0024(10) 0.0009(10)
C2' 0.0242(13) 0.0139(11) 0.0208(12) -0.0011(9) 0.0047(10) -0.0009(9)
C3' 0.0204(12) 0.0188(12) 0.0228(13) -0.0029(10) 0.0020(10) -0.0026(10)
C3 0.0185(12) 0.0199(12) 0.0177(12) 0.0012(9) 0.0058(10) 0.0018(10)
C4 0.0187(12) 0.0188(12) 0.0203(12) 0.0014(9) 0.0054(10) 0.0015(10)
C4' 0.0218(12) 0.0192(12) 0.0173(12) 0.0002(10) 0.0007(10) -0.0037(10)
C5 0.0249(13) 0.0200(13) 0.0277(14) -0.0016(10) 0.0028(11) 0.0021(11)
C5' 0.0272(13) 0.0156(11) 0.0124(11) 0.0003(10) 0.0060(9) 0.0014(9)
C6 0.0227(13) 0.0291(14) 0.0268(14) -0.0044(11) 0.0002(11) 0.0029(12)
C6' 0.0191(12) 0.0193(12) 0.0179(12) -0.0008(9) 0.0059(10) -0.0012(9)
C7 0.0173(12) 0.0293(14) 0.0269(14) 0.0042(10) 0.0049(10) 0.0086(11)
C8 0.0241(13) 0.0209(13) 0.0268(14) 0.0044(10) 0.0049(11) 0.0062(11)
C9 0.0187(12) 0.0215(12) 0.0190(12) 0.0012(10) 0.0051(10) 0.0006(10)
C10 0.0187(12) 0.0198(12) 0.0209(12) 0.0004(9) 0.0056(10) 0.0027(10)
C11 0.0237(13) 0.0178(12) 0.0247(14) -0.0014(10) 0.0038(10) -0.0025(10)
C12 0.0245(13) 0.0227(13) 0.0260(14) 0.0002(11) 0.0013(11) -0.0061(11)
C13 0.0242(13) 0.0210(13) 0.0199(12) -0.0013(10) 0.0073(10) 0.0001(10)
C41' 0.0289(15) 0.0312(15) 0.0324(16) 0.0028(12) -0.0033(12) 0.0096(13)
O1 0.0576(15) 0.0321(11) 0.0212(10) -0.0032(10) 0.0140(10) 0.0037(9)
O2 0.0268(12) 0.0449(14) 0.0615(16) 0.0122(10) 0.0002(11) -0.0138(12)
O3 0.0364(12) 0.0229(10) 0.0373(12) -0.0090(9) 0.0110(9) -0.0063(9)
O4' 0.0216(9) 0.0258(10) 0.0255(10) -0.0009(7) -0.0041(8) 0.0029(8)
O4 0.0275(10) 0.0177(9) 0.0312(11) -0.0030(7) -0.0030(8) 0.0048(8)
O5 0.0232(9) 0.0172(9) 0.0253(10) 0.0024(7) 0.0009(8) 0.0008(7)
O7 0.0233(10) 0.0340(12) 0.0410(13) 0.0039(8) -0.0038(9) 0.0103(10)

loop_
_atom_type_symbol
_atom_type_description
_atom_type_scat_dispersion_real
_atom_type_scat_dispersion_imag
_atom_type_scat_source
C C 0.0033 0.0016 'International Tables Vol C Tables 4.2.6.8 and 6.1.1.4'
H H 0 0 'International Tables Vol C Tables 4.2.6.8 and 6.1.1.4'
O O 0.0106 0.006 'International Tables Vol C Tables 4.2.6.8 and 6.1.1.4'
Cr Cr 0.3209 0.6236 'International Tables Vol C Tables 4.2.6.8 and 6.1.1.4'

loop_
_geom_angle_atom_site_label_1
_geom_angle_atom_site_label_2
_geom_angle_atom_site_label_3
_geom_angle_site_symmetry_1
_geom_angle_site_symmetry_3
_geom_angle
_geom_angle_publ_flag
C11 Cr C12 . . 89.38(12) ?
C11 Cr C13 . . 87.92(12) ?
C12 Cr C13 . . 89.19(12) ?
C11 Cr C2' . . 86.74(11) ?
C12 Cr C2' . . 127.26(11) ?
C13 Cr C2' . . 143.03(11) ?
C11 Cr C6' . . 128.55(11) ?
C12 Cr C6' . . 141.88(11) ?
C13 Cr C6' . . 88.62(10) ?
C2' Cr C6' . . 66.94(10) ?
C11 Cr C1' . . 96.39(11) ?
C12 Cr C1' . . 162.83(11) ?
C13 Cr C1' . . 107.12(10) ?
C2' Cr C1' . . 37.61(9) ?
C6' Cr C1' . . 37.09(9) ?
C11 Cr C3' . . 106.73(11) ?
C12 Cr C3' . . 95.71(11) ?
C13 Cr C3' . . 164.55(11) ?
C2' Cr C3' . . 37.07(9) ?
C6' Cr C3' . . 78.48(10) ?
C1' Cr C3' . . 67.15(9) ?
C11 Cr C5' . . 163.24(11) ?
C12 Cr C5' . . 106.15(11) ?
C13 Cr C5' . . 98.36(10) ?
C2' Cr C5' . . 78.88(9) ?
C6' Cr C5' . . 36.93(9) ?
C1' Cr C5' . . 66.93(9) ?
C3' Cr C5' . . 66.21(9) ?
C11 Cr C4' . . 142.14(11) ?
C12 Cr C4' . . 86.93(11) ?
C13 Cr C4' . . 129.64(11) ?
C2' Cr C4' . . 66.30(9) ?
C6' Cr C4' . . 65.90(9) ?
C1' Cr C4' . . 78.58(9) ?
C3' Cr C4' . . 36.57(9) ?
C5' Cr C4' . . 36.43(9) ?
O7 C71 H71A . . 109.5 ?
O7 C71 H71B . . 109.5 ?
H71A C71 H71B . . 109.5 ?
O7 C71 H71C . . 109.5 ?
H71A C71 H71C . . 109.5 ?
H71B C71 H71C . . 109.5 ?
C6' C1' C2' . . 117.5(2) ?
C6' C1' C3 . . 122.2(2) ?
C2' C1' C3 . . 120.2(2) ?
C6' C1' Cr . . 70.49(14) ?
C2' C1' Cr . . 69.80(14) ?
C3 C1' Cr . . 129.11(17) ?
C3 C2 O5 . . 126.0(2) ?
C3 C2 H2 . . 117 ?
O5 C2 H2 . . 117 ?
C3' C2' C1' . . 121.2(2) ?
C3' C2' Cr . . 73.13(15) ?
C1' C2' Cr . . 72.59(14) ?
C3' C2' H2' . . 119.4 ?
C1' C2' H2' . . 119.4 ?
Cr C2' H2' . . 126.9 ?
C2' C3' C4' . . 119.7(2) ?
C2' C3' Cr . . 69.80(14) ?
C4' C3' Cr . . 72.89(14) ?
C2' C3' H3' . . 120.2 ?
C4' C3' H3' . . 120.2 ?
Cr C3' H3' . . 129.5 ?
C2 C3 C4 . . 119.1(2) ?
C2 C3 C1' . . 119.7(2) ?
C4 C3 C1' . . 121.2(2) ?
O4 C4 C10 . . 121.9(2) ?
O4 C4 C3 . . 124.0(2) ?
C10 C4 C3 . . 114.0(2) ?
O4' C4' C5' . . 124.7(2) ?
O4' C4' C3' . . 115.1(2) ?
C5' C4' C3' . . 120.2(2) ?
O4' C4' Cr . . 129.89(18) ?
C5' C4' Cr . . 70.96(14) ?
C3' C4' Cr . . 70.53(15) ?
C6 C5 C10 . . 121.1(3) ?
C6 C5 H5 . . 119.4 ?
C10 C5 H5 . . 119.4 ?
C6' C5' C4' . . 119.2(2) ?
C6' C5' Cr . . 69.97(14) ?
C4' C5' Cr . . 72.62(14) ?
C6' C5' H5' . . 120.4 ?
C4' C5' H5' . . 120.4 ?
Cr C5' H5' . . 129.3 ?
C5 C6 C7 . . 119.7(3) ?
C5 C6 H6 . . 120.2 ?
C7 C6 H6 . . 120.2 ?
C5' C6' C1' . . 122.1(2) ?
C5' C6' Cr . . 73.10(14) ?
C1' C6' Cr . . 72.42(14) ?
C5' C6' H6' . . 119 ?
C1' C6' H6' . . 119 ?
Cr C6' H6' . . 127.7 ?
O7 C7 C8 . . 124.4(3) ?
O7 C7 C6 . . 114.7(3) ?
C8 C7 C6 . . 120.9(2) ?
C7 C8 C9 . . 117.9(2) ?
C7 C8 H8 . . 121 ?
C9 C8 H8 . . 121 ?
O5 C9 C10 . . 121.5(2) ?
O5 C9 C8 . . 115.8(2) ?
C10 C9 C8 . . 122.7(2) ?
C9 C10 C5 . . 117.6(2) ?
C9 C10 C4 . . 121.0(2) ?
C5 C10 C4 . . 121.4(2) ?
O1 C11 Cr . . 178.7(2) ?
O2 C12 Cr . . 178.4(3) ?
O3 C13 Cr . . 178.8(2) ?
O4' C41' H41A . . 109.5 ?
O4' C41' H41B . . 109.5 ?
H41A C41' H41B . . 109.5 ?
O4' C41' H41C . . 109.5 ?
H41A C41' H41C . . 109.5 ?
H41B C41' H41C . . 109.5 ?
C4' O4' C41' . . 117.5(2) ?
C2 O5 C9 . . 117.9(2) ?
C7 O7 C71 . . 117.4(2) ?

loop_
_geom_bond_atom_site_label_1
_geom_bond_atom_site_label_2
_geom_bond_site_symmetry_2
_geom_bond_distance
_geom_bond_publ_flag
Cr C11 . 1.827(3) ?
Cr C12 . 1.831(3) ?
Cr C13 . 1.855(3) ?
Cr C2' . 2.188(2) ?
Cr C6' . 2.200(2) ?
Cr C1' . 2.225(2) ?
Cr C3' . 2.231(3) ?
Cr C5' . 2.241(2) ?
Cr C4' . 2.262(2) ?
C71 O7 . 1.421(4) ?
C71 H71A . 0.98 ?
C71 H71B . 0.98 ?
C71 H71C . 0.98 ?
C1' C6' . 1.407(3) ?
C1' C2' . 1.423(3) ?
C1' C3 . 1.484(3) ?
C2 C3 . 1.340(4) ?
C2 O5 . 1.351(3) ?
C2 H2 . 0.95 ?
C2' C3' . 1.406(4) ?
C2' H2' . 0.95 ?
C3' C4' . 1.410(4) ?
C3' H3' . 0.95 ?
C3 C4 . 1.472(3) ?
C4 O4 . 1.223(3) ?
C4 C10 . 1.463(3) ?
C4' O4' . 1.354(3) ?
C4' C5' . 1.407(4) ?
C5 C6 . 1.369(4) ?
C5 C10 . 1.405(4) ?
C5 H5 . 0.95 ?
C5' C6' . 1.407(3) ?
C5' H5' . 0.95 ?
C6 C7 . 1.403(4) ?
C6 H6 . 0.95 ?
C6' H6' . 0.95 ?
C7 O7 . 1.358(3) ?
C7 C8 . 1.379(4) ?
C8 C9 . 1.398(4) ?
C8 H8 . 0.95 ?
C9 O5 . 1.374(3) ?
C9 C10 . 1.383(4) ?
C11 O1 . 1.158(3) ?
C12 O2 . 1.154(3) ?
C13 O3 . 1.150(3) ?
C41' O4' . 1.432(3) ?
C41' H41A . 0.98 ?
C41' H41B . 0.98 ?
C41' H41C . 0.98 ?

loop_
_geom_torsion_atom_site_label_1
_geom_torsion_atom_site_label_2
_geom_torsion_atom_site_label_3
_geom_torsion_atom_site_label_4
_geom_torsion_site_symmetry_1
_geom_torsion_site_symmetry_2
_geom_torsion_site_symmetry_3
_geom_torsion_site_symmetry_4
_geom_torsion
_geom_torsion_publ_flag
C11 Cr C1' C6' . . . . 153.08(16) ?
C12 Cr C1' C6' . . . . -97.9(4) ?
C13 Cr C1' C6' . . . . 63.30(16) ?
C2' Cr C1' C6' . . . . -130.8(2) ?
C3' Cr C1' C6' . . . . -101.42(16) ?
C5' Cr C1' C6' . . . . -28.66(14) ?
C4' Cr C1' C6' . . . . -64.94(15) ?
C11 Cr C1' C2' . . . . -76.17(16) ?
C12 Cr C1' C2' . . . . 32.8(4) ?
C13 Cr C1' C2' . . . . -165.95(15) ?
C6' Cr C1' C2' . . . . 130.8(2) ?
C3' Cr C1' C2' . . . . 29.33(15) ?
C5' Cr C1' C2' . . . . 102.09(16) ?
C4' Cr C1' C2' . . . . 65.82(15) ?
C11 Cr C1' C3 . . . . 36.9(2) ?
C12 Cr C1' C3 . . . . 145.9(4) ?
C13 Cr C1' C3 . . . . -52.9(2) ?
C2' Cr C1' C3 . . . . 113.1(3) ?
C6' Cr C1' C3 . . . . -116.1(3) ?
C3' Cr C1' C3 . . . . 142.4(2) ?
C5' Cr C1' C3 . . . . -144.8(2) ?
C4' Cr C1' C3 . . . . 178.9(2) ?
C6' C1' C2' C3' . . . . -3.3(4) ?
C3 C1' C2' C3' . . . . 178.8(2) ?
Cr C1' C2' C3' . . . . -56.9(2) ?
C6' C1' C2' Cr . . . . 53.6(2) ?
C3 C1' C2' Cr . . . . -124.3(2) ?
C11 Cr C2' C3' . . . . -123.62(17) ?
C12 Cr C2' C3' . . . . -36.9(2) ?
C13 Cr C2' C3' . . . . 154.20(18) ?
C6' Cr C2' C3' . . . . 101.74(17) ?
C1' Cr C2' C3' . . . . 131.5(2) ?
C5' Cr C2' C3' . . . . 65.04(16) ?
C4' Cr C2' C3' . . . . 29.07(15) ?
C11 Cr C2' C1' . . . . 104.87(16) ?
C12 Cr C2' C1' . . . . -168.40(16) ?
C13 Cr C2' C1' . . . . 22.7(2) ?
C6' Cr C2' C1' . . . . -29.77(14) ?
C3' Cr C2' C1' . . . . -131.5(2) ?
C5' Cr C2' C1' . . . . -66.47(15) ?
C4' Cr C2' C1' . . . . -102.44(16) ?
C1' C2' C3' C4' . . . . 1.5(4) ?
Cr C2' C3' C4' . . . . -55.2(2) ?
C1' C2' C3' Cr . . . . 56.7(2) ?
C11 Cr C3' C2' . . . . 60.24(18) ?
C12 Cr C3' C2' . . . . 151.31(17) ?
C13 Cr C3' C2' . . . . -100.7(4) ?
C6' Cr C3' C2' . . . . -66.83(16) ?
C1' Cr C3' C2' . . . . -29.73(15) ?
C5' Cr C3' C2' . . . . -103.53(17) ?
C4' Cr C3' C2' . . . . -131.7(2) ?
C11 Cr C3' C4' . . . . -168.06(16) ?
C12 Cr C3' C4' . . . . -76.99(17) ?
C13 Cr C3' C4' . . . . 31.0(5) ?
C2' Cr C3' C4' . . . . 131.7(2) ?
C6' Cr C3' C4' . . . . 64.87(16) ?
C1' Cr C3' C4' . . . . 101.97(17) ?
C5' Cr C3' C4' . . . . 28.17(15) ?
O5 C2 C3 C4 . . . . -2.0(4) ?
O5 C2 C3 C1' . . . . 179.2(2) ?
C6' C1' C3 C2 . . . . 142.3(3) ?
C2' C1' C3 C2 . . . . -39.9(4) ?
Cr C1' C3 C2 . . . . -127.5(2) ?
C6' C1' C3 C4 . . . . -36.6(3) ?
C2' C1' C3 C4 . . . . 141.3(2) ?
Cr C1' C3 C4 . . . . 53.6(3) ?
C2 C3 C4 O4 . . . . -172.4(3) ?
C1' C3 C4 O4 . . . . 6.4(4) ?
C2 C3 C4 C10 . . . . 7.1(4) ?
C1' C3 C4 C10 . . . . -174.1(2) ?
C2' C3' C4' O4' . . . . 179.6(2) ?
Cr C3' C4' O4' . . . . 125.8(2) ?
C2' C3' C4' C5' . . . . 1.1(4) ?
Cr C3' C4' C5' . . . . -52.7(2) ?
C2' C3' C4' Cr . . . . 53.8(2) ?
C11 Cr C4' O4' . . . . -88.0(3) ?
C12 Cr C4' O4' . . . . -3.0(2) ?
C13 Cr C4' O4' . . . . 83.4(3) ?
C2' Cr C4' O4' . . . . -136.3(3) ?
C6' Cr C4' O4' . . . . 149.5(3) ?
C1' Cr C4' O4' . . . . -173.8(2) ?
C3' Cr C4' O4' . . . . -106.9(3) ?
C5' Cr C4' O4' . . . . 119.8(3) ?
C11 Cr C4' C5' . . . . 152.16(18) ?
C12 Cr C4' C5' . . . . -122.82(17) ?
C13 Cr C4' C5' . . . . -36.4(2) ?
C2' Cr C4' C5' . . . . 103.89(16) ?
C6' Cr C4' C5' . . . . 29.69(14) ?
C1' Cr C4' C5' . . . . 66.45(15) ?
C3' Cr C4' C5' . . . . 133.3(2) ?
C11 Cr C4' C3' . . . . 18.8(2) ?
C12 Cr C4' C3' . . . . 103.85(17) ?
C13 Cr C4' C3' . . . . -169.74(16) ?
C2' Cr C4' C3' . . . . -29.44(15) ?
C6' Cr C4' C3' . . . . -103.64(17) ?
C1' Cr C4' C3' . . . . -66.88(16) ?
C5' Cr C4' C3' . . . . -133.3(2) ?
O4' C4' C5' C6' . . . . -180.0(2) ?
C3' C4' C5' C6' . . . . -1.6(4) ?
Cr C4' C5' C6' . . . . -54.1(2) ?
O4' C4' C5' Cr . . . . -125.9(3) ?
C3' C4' C5' Cr . . . . 52.5(2) ?
C11 Cr C5' C6' . . . . 34.8(4) ?
C12 Cr C5' C6' . . . . -167.93(16) ?
C13 Cr C5' C6' . . . . -76.34(16) ?
C2' Cr C5' C6' . . . . 66.23(15) ?
C1' Cr C5' C6' . . . . 28.78(14) ?
C3' Cr C5' C6' . . . . 102.91(16) ?
C4' Cr C5' C6' . . . . 131.2(2) ?
C11 Cr C5' C4' . . . . -96.4(4) ?
C12 Cr C5' C4' . . . . 60.89(17) ?
C13 Cr C5' C4' . . . . 152.48(16) ?
C2' Cr C5' C4' . . . . -64.95(15) ?
C6' Cr C5' C4' . . . . -131.2(2) ?
C1' Cr C5' C4' . . . . -102.40(16) ?
C3' Cr C5' C4' . . . . -28.27(14) ?
C10 C5 C6 C7 . . . . -1.7(4) ?
C4' C5' C6' C1' . . . . -0.4(4) ?
Cr C5' C6' C1' . . . . -55.7(2) ?
C4' C5' C6' Cr . . . . 55.4(2) ?
C2' C1' C6' C5' . . . . 2.8(4) ?
C3 C1' C6' C5' . . . . -179.4(2) ?
Cr C1' C6' C5' . . . . 56.1(2) ?
C2' C1' C6' Cr . . . . -53.3(2) ?
C3 C1' C6' Cr . . . . 124.6(2) ?
C11 Cr C6' C5' . . . . -167.85(15) ?
C12 Cr C6' C5' . . . . 19.0(2) ?
C13 Cr C6' C5' . . . . 105.92(16) ?
C2' Cr C6' C5' . . . . -102.57(16) ?
C1' Cr C6' C5' . . . . -132.7(2) ?
C3' Cr C6' C5' . . . . -65.54(15) ?
C4' Cr C6' C5' . . . . -29.31(14) ?
C11 Cr C6' C1' . . . . -35.1(2) ?
C12 Cr C6' C1' . . . . 151.72(18) ?
C13 Cr C6' C1' . . . . -121.35(16) ?
C2' Cr C6' C1' . . . . 30.16(14) ?
C3' Cr C6' C1' . . . . 67.20(15) ?
C5' Cr C6' C1' . . . . 132.7(2) ?
C4' Cr C6' C1' . . . . 103.42(16) ?
C5 C6 C7 O7 . . . . -177.2(3) ?
C5 C6 C7 C8 . . . . 3.3(4) ?
O7 C7 C8 C9 . . . . 179.0(3) ?
C6 C7 C8 C9 . . . . -1.6(4) ?
C7 C8 C9 O5 . . . . 179.3(2) ?
C7 C8 C9 C10 . . . . -1.8(4) ?
O5 C9 C10 C5 . . . . -177.9(2) ?
C8 C9 C10 C5 . . . . 3.3(4) ?
O5 C9 C10 C4 . . . . 4.3(4) ?
C8 C9 C10 C4 . . . . -174.6(2) ?
C6 C5 C10 C9 . . . . -1.5(4) ?
C6 C5 C10 C4 . . . . 176.3(3) ?
O4 C4 C10 C9 . . . . 171.3(3) ?
C3 C4 C10 C9 . . . . -8.3(4) ?
O4 C4 C10 C5 . . . . -6.5(4) ?
C3 C4 C10 C5 . . . . 174.0(2) ?
C5' C4' O4' C41' . . . . 15.9(4) ?
C3' C4' O4' C41' . . . . -162.6(2) ?
Cr C4' O4' C41' . . . . -77.7(3) ?
C3 C2 O5 C9 . . . . -2.6(4) ?
C10 C9 O5 C2 . . . . 1.4(4) ?
C8 C9 O5 C2 . . . . -179.7(2) ?
C8 C7 O7 C71 . . . . -5.5(4) ?
C6 C7 O7 C71 . . . . 175.0(3) ?
